data_7232717
loop_
_publ_author_name
'Al-Azemi, Talal F.'
'Vinodh, Mickey'
'Alipour, Fatemeh H.'
'Mohamod, Abdirahman A.'

_publ_section_title
;
 Constitutional isomers of brominated-functionalized copillar[5]arenes:
 synthesis, characterization, and crystal structures
;
_journal_issue 24
_journal_name_full 'RSC Advances'
_journal_page_first 13814
_journal_paper_doi 10.1039/C9RA02313E
_journal_volume 9
_journal_year 2019
_chemical_formula_sum 'C53 H62 Br4 Cl4 O10'
_chemical_formula_weight 1320.46
_space_group_crystal_system monoclinic
_space_group_IT_number 14
_space_group_name_Hall '-P 2yn'
_space_group_name_H-M_alt 'P 1 21/n 1'
_symmetry_space_group_name_Hall '-P 2yn'
_symmetry_space_group_name_H-M 'P 1 21/n 1'
_atom_sites_solution_hydrogens geom
_audit_creation_method SHELXL-2017/1
_audit_update_record
;
2018-11-22 deposited with the CCDC.    2019-04-30 downloaded from the CCDC.
;
_cell_angle_alpha 90
_cell_angle_beta 92.258(12)
_cell_angle_gamma 90
_cell_formula_units_Z 4
_cell_length_a 11.639(10)
_cell_length_b 40.03(3)
_cell_length_c 11.802(10)
_cell_measurement_reflns_used 1945
_cell_measurement_temperature 150(2)
_cell_measurement_theta_max 24.9
_cell_measurement_theta_min 3.1
_cell_volume 5494(8)
_computing_structure_refinement 'SHELXL-2017/1 (Sheldrick, 2017)'
_diffrn_ambient_temperature 150(2)
_diffrn_detector_area_resol_mean 10.000
_diffrn_measured_fraction_theta_full 0.970
_diffrn_measured_fraction_theta_max 0.970
_diffrn_measurement_device_type 'Rigaku R-AXIS RAPID'
_diffrn_measurement_method \w
_diffrn_radiation_type 'Mo K\a'
_diffrn_radiation_wavelength 0.71075
_diffrn_reflns_av_R_equivalents 0.1621
_diffrn_reflns_av_unetI/netI 0.2551
_diffrn_reflns_Laue_measured_fraction_full 0.970
_diffrn_reflns_Laue_measured_fraction_max 0.970
_diffrn_reflns_limit_h_max 13
_diffrn_reflns_limit_h_min -13
_diffrn_reflns_limit_k_max 47
_diffrn_reflns_limit_k_min -47
_diffrn_reflns_limit_l_max 14
_diffrn_reflns_limit_l_min -13
_diffrn_reflns_number 23953
_diffrn_reflns_point_group_measured_fraction_full 0.970
_diffrn_reflns_point_group_measured_fraction_max 0.970
_diffrn_reflns_theta_full 25.028
_diffrn_reflns_theta_max 25.028
_diffrn_reflns_theta_min 3.053
_exptl_absorpt_coefficient_mu 3.180
_exptl_absorpt_correction_T_max 0.83
_exptl_absorpt_correction_T_min 0.65
_exptl_absorpt_correction_type multi-scan
_exptl_absorpt_process_details 'ABSCOR (Rigaku, 1995)'
_exptl_crystal_colour colourless
_exptl_crystal_density_diffrn 1.596
_exptl_crystal_description Block
_exptl_crystal_F_000 2672
_exptl_crystal_size_max 0.150
_exptl_crystal_size_mid 0.080
_exptl_crystal_size_min 0.060
_refine_diff_density_max 0.994
_refine_diff_density_min -0.772
_refine_diff_density_rms 0.198
_refine_ls_extinction_method none
_refine_ls_goodness_of_fit_ref 1.068
_refine_ls_hydrogen_treatment constr
_refine_ls_matrix_type full
_refine_ls_number_parameters 665
_refine_ls_number_reflns 9414
_refine_ls_number_restraints 396
_refine_ls_restrained_S_all 1.048
_refine_ls_R_factor_all 0.3000
_refine_ls_R_factor_gt 0.1601
_refine_ls_shift/su_max 0.001
_refine_ls_shift/su_mean 0.000
_refine_ls_structure_factor_coef Fsqd
_refine_ls_weighting_details 'w=1/[\s^2^(Fo^2^)+(0.2000P)^2^] where P=(Fo^2^+2Fc^2^)/3'
_refine_ls_weighting_scheme calc
_refine_ls_wR_factor_gt 0.3871
_refine_ls_wR_factor_ref 0.4443
_reflns_Friedel_coverage 0.000
_reflns_number_gt 3012
_reflns_number_total 9414
_reflns_threshold_expression 'I > 2\s(I)'
_cod_data_source_file c9ra02313e2.cif
_cod_data_source_block 3a
_cod_original_cell_volume 5495(8)
_cod_database_code 7232717
_shelx_shelxl_version_number 2017/1
_shelx_space_group_comment
;
The symmetry employed for this shelxl refinement is uniquely defined
by the following loop, which should always be used as a source of
symmetry information in preference to the above space-group names.
They are only intended as comments.
;
_shelx_estimated_absorpt_t_min 0.647
_shelx_estimated_absorpt_t_max 0.832

loop_
_space_group_symop_operation_xyz
'x, y, z'
'-x+1/2, y+1/2, -z+1/2'
'-x, -y, -z'
'x-1/2, -y-1/2, z-1/2'

loop_
_atom_site_label
_atom_site_type_symbol
_atom_site_fract_x
_atom_site_fract_y
_atom_site_fract_z
_atom_site_U_iso_or_equiv
_atom_site_adp_type
_atom_site_occupancy
_atom_site_site_symmetry_order
_atom_site_calc_flag
_atom_site_refinement_flags_posn
_atom_site_refinement_flags_adp
_atom_site_refinement_flags_occupancy
_atom_site_disorder_assembly
_atom_site_disorder_group
C48 C 0.458(3) 0.5902(7) 0.804(2) 0.131(11) Uani 1 1 d D U . . .
H48A H 0.423658 0.612324 0.785874 0.157 Uiso 0.454(16) 1 calc R U P A 1
H48B H 0.538283 0.594222 0.830982 0.157 Uiso 0.454(16) 1 calc R U P A 1
H48C H 0.518899 0.604646 0.838474 0.157 Uiso 0.546(16) 1 calc R U P A 2
H48D H 0.497553 0.571042 0.770201 0.157 Uiso 0.546(16) 1 calc R U P A 2
C49A C 0.461(6) 0.5736(13) 0.711(3) 0.130(11) Uani 0.454(16) 1 d D U P A 1
H49A H 0.384646 0.564483 0.686745 0.156 Uiso 0.454(16) 1 calc R U P A 1
H49B H 0.519180 0.555664 0.714130 0.156 Uiso 0.454(16) 1 calc R U P A 1
Br4A Br 0.5114(6) 0.6166(4) 0.6108(6) 0.085(4) Uani 0.454(16) 1 d D . P A 1
C49B C 0.414(4) 0.6067(11) 0.721(3) 0.132(11) Uani 0.546(16) 1 d D U P A 2
H49C H 0.415889 0.631068 0.736100 0.158 Uiso 0.546(16) 1 calc R U P A 2
H49D H 0.334400 0.599633 0.701866 0.158 Uiso 0.546(16) 1 calc R U P A 2
Br4B Br 0.5324(4) 0.5926(2) 0.5899(4) 0.066(2) Uani 0.546(16) 1 d D . P A 2
Br1 Br -0.3929(2) 0.52473(6) 1.2142(2) 0.0777(8) Uani 1 1 d . . . . .
Br2 Br -0.2996(4) 0.65105(7) 0.4208(2) 0.1168(13) Uani 1 1 d . . . . .
Br3 Br 0.1840(3) 0.64273(8) 1.5758(3) 0.1150(12) Uani 1 1 d . . . . .
Cl1 Cl 0.1116(6) 0.64019(18) 0.8452(5) 0.095(2) Uani 1 1 d D . . . .
Cl2 Cl 0.0047(6) 0.64056(15) 1.1828(5) 0.0888(19) Uani 1 1 d . . . . .
Cl3 Cl -0.1663(5) 0.52956(15) 1.5059(5) 0.0803(17) Uani 1 1 d . . . . .
Cl4 Cl -0.3374(8) 0.46369(19) 1.5240(9) 0.131(3) Uani 1 1 d . . . . .
O1 O 0.0996(10) 0.7468(3) 1.1949(10) 0.052(3) Uani 1 1 d . . . . .
O2 O 0.4035(10) 0.6998(3) 0.8886(11) 0.064(4) Uani 1 1 d . . . . .
O3 O -0.2832(10) 0.7013(3) 1.0556(10) 0.046(3) Uani 1 1 d . . . . .
O4 O 0.0222(10) 0.7457(3) 0.7463(10) 0.051(3) Uani 1 1 d . . . . .
O5 O -0.2631(10) 0.5782(3) 1.0782(9) 0.047(3) Uani 1 1 d . . . . .
O6 O -0.2086(13) 0.6397(3) 0.6702(11) 0.063(4) Uani 1 1 d . . . . .
O7 O 0.1329(11) 0.5435(3) 1.2218(11) 0.062(4) Uani 1 1 d . . . . .
O8 O 0.0197(10) 0.5385(3) 0.7710(10) 0.050(3) Uani 1 1 d . . . . .
O9 O 0.3681(12) 0.6448(3) 1.2982(11) 0.060(4) Uani 1 1 d . . . . .
O10 O 0.3985(11) 0.5770(3) 0.8962(9) 0.055(3) Uani 1 1 d . . . . .
C1 C 0.3399(16) 0.7025(4) 1.0777(16) 0.048(4) Uani 1 1 d . U . . .
C2 C 0.2625(15) 0.7140(4) 1.1533(15) 0.040(3) Uani 1 1 d . U . . .
H2 H 0.271727 0.707175 1.230180 0.048 Uiso 1 1 calc R U . . .
C3 C 0.1722(15) 0.7349(4) 1.1237(15) 0.041(3) Uani 1 1 d . U . . .
C4 C 0.1588(15) 0.7445(4) 1.0108(15) 0.045(4) Uani 1 1 d . U . . .
C5 C 0.2341(15) 0.7322(4) 0.9312(16) 0.050(4) Uani 1 1 d . U . . .
H5 H 0.222046 0.737835 0.853421 0.060 Uiso 1 1 calc R U . . .
C6 C 0.3234(16) 0.7126(5) 0.9635(17) 0.053(4) Uani 1 1 d . U . . .
C7 C 0.0604(15) 0.7665(4) 0.9651(16) 0.048(4) Uani 1 1 d . U . . .
H7A H 0.084975 0.778943 0.897810 0.057 Uiso 1 1 calc R U . . .
H7B H 0.039359 0.782829 1.023625 0.057 Uiso 1 1 calc R U . . .
C8 C -0.0438(14) 0.7446(4) 0.9325(16) 0.043(3) Uani 1 1 d . U . . .
C9 C -0.1163(15) 0.7336(4) 1.0098(15) 0.043(4) Uani 1 1 d . U . . .
H9 H -0.105804 0.740509 1.086589 0.052 Uiso 1 1 calc R U . . .
C10 C -0.2060(14) 0.7125(4) 0.9794(13) 0.035(3) Uani 1 1 d . U . . .
C11 C -0.2196(15) 0.7013(4) 0.8684(13) 0.038(3) Uani 1 1 d . U . . .
C12 C -0.1429(14) 0.7128(4) 0.7924(13) 0.037(3) Uani 1 1 d . U . . .
H12 H -0.152931 0.706066 0.715465 0.044 Uiso 1 1 calc R U . . .
C13 C -0.0535(14) 0.7333(4) 0.8207(15) 0.040(3) Uani 1 1 d . U . . .
C14 C -0.3144(16) 0.6774(4) 0.8330(14) 0.045(4) Uani 1 1 d . U . . .
H14A H -0.335010 0.680719 0.751578 0.054 Uiso 1 1 calc R U . . .
H14B H -0.383342 0.682258 0.876706 0.054 Uiso 1 1 calc R U . . .
C15 C -0.2776(13) 0.6412(4) 0.8531(13) 0.034(3) Uani 1 1 d . U . . .
C16 C -0.2914(13) 0.6266(4) 0.9542(13) 0.033(3) Uani 1 1 d . U . . .
H16 H -0.329397 0.639028 1.010108 0.040 Uiso 1 1 calc R U . . .
C17 C -0.2544(14) 0.5947(4) 0.9829(15) 0.043(4) Uani 1 1 d . U . . .
C18 C -0.2050(15) 0.5762(4) 0.8928(14) 0.042(4) Uani 1 1 d . U . . .
C19 C -0.1868(16) 0.5906(4) 0.7907(14) 0.047(4) Uani 1 1 d . U . . .
H19 H -0.152358 0.578523 0.731612 0.057 Uiso 1 1 calc R U . . .
C20 C -0.2216(15) 0.6244(4) 0.7762(14) 0.041(4) Uani 1 1 d . U . . .
C21 C -0.1623(15) 0.5411(4) 0.9147(15) 0.046(4) Uani 1 1 d . U . . .
H21A H -0.210661 0.530261 0.971278 0.056 Uiso 1 1 calc R U . . .
H21B H -0.169299 0.528009 0.843628 0.056 Uiso 1 1 calc R U . . .
C22 C -0.0391(15) 0.5411(4) 0.9578(15) 0.042(3) Uani 1 1 d . U . . .
C23 C -0.0084(16) 0.5412(4) 1.0739(16) 0.047(4) Uani 1 1 d . U . . .
H23 H -0.067187 0.540876 1.127475 0.056 Uiso 1 1 calc R U . . .
C24 C 0.0997(16) 0.5415(4) 1.1102(15) 0.043(4) Uani 1 1 d . U . . .
C25 C 0.1884(14) 0.5415(4) 1.0382(14) 0.038(3) Uani 1 1 d . U . . .
C26 C 0.1667(15) 0.5393(4) 0.9199(14) 0.042(3) Uani 1 1 d . U . . .
H26 H 0.228017 0.537533 0.869329 0.050 Uiso 1 1 calc R U . . .
C27 C 0.0466(15) 0.5397(4) 0.8775(15) 0.044(4) Uani 1 1 d . U . . .
C28 C 0.3093(15) 0.5419(4) 1.0807(16) 0.047(4) Uani 1 1 d . U . . .
H28A H 0.357485 0.528989 1.029182 0.057 Uiso 1 1 calc R U . . .
H28B H 0.315769 0.531646 1.156904 0.057 Uiso 1 1 calc R U . . .
C29 C 0.3491(14) 0.5771(4) 1.0864(15) 0.040(3) Uani 1 1 d . U . . .
C30 C 0.3486(13) 0.5948(4) 1.1888(14) 0.041(4) Uani 1 1 d . U . . .
H30 H 0.330243 0.583055 1.255737 0.049 Uiso 1 1 calc R U . . .
C31 C 0.3723(13) 0.6270(4) 1.1969(14) 0.037(3) Uani 1 1 d . U . . .
C32 C 0.4088(15) 0.6443(4) 1.1071(15) 0.045(4) Uani 1 1 d . U . . .
C33 C 0.4148(16) 0.6278(4) 1.0028(14) 0.046(4) Uani 1 1 d . U . . .
H33 H 0.435286 0.640028 0.937579 0.056 Uiso 1 1 calc R U . . .
C34 C 0.3914(15) 0.5943(4) 0.9937(15) 0.045(4) Uani 1 1 d . U . . .
C35 C 0.4409(14) 0.6826(4) 1.1151(15) 0.041(3) Uani 1 1 d . U . . .
H35A H 0.464197 0.688483 1.194224 0.050 Uiso 1 1 calc R U . . .
H35B H 0.506090 0.687508 1.066303 0.050 Uiso 1 1 calc R U . . .
C36 C 0.0986(19) 0.7327(4) 1.306(2) 0.069(7) Uani 1 1 d . . . . .
H36A H 0.116214 0.708764 1.301527 0.104 Uiso 1 1 calc R U . . .
H36B H 0.022329 0.735678 1.336523 0.104 Uiso 1 1 calc R U . . .
H36C H 0.156391 0.743812 1.354908 0.104 Uiso 1 1 calc R U . . .
C37 C 0.3758(18) 0.7020(5) 0.7745(15) 0.060(6) Uani 1 1 d . . . . .
H37A H 0.295079 0.695664 0.760713 0.089 Uiso 1 1 calc R U . . .
H37B H 0.425049 0.686791 0.732931 0.089 Uiso 1 1 calc R U . . .
H37C H 0.387518 0.724915 0.748658 0.089 Uiso 1 1 calc R U . . .
C38 C -0.2608(17) 0.7034(4) 1.1703(12) 0.049(5) Uani 1 1 d . . . . .
H38A H -0.187329 0.692498 1.189704 0.074 Uiso 1 1 calc R U . . .
H38B H -0.322413 0.692339 1.210290 0.074 Uiso 1 1 calc R U . . .
H38C H -0.256751 0.726969 1.192815 0.074 Uiso 1 1 calc R U . . .
C39 C 0.0167(17) 0.7298(5) 0.6337(18) 0.066(6) Uani 1 1 d . . . . .
H39A H 0.030863 0.705769 0.641877 0.099 Uiso 1 1 calc R U . . .
H39B H 0.075195 0.739654 0.586446 0.099 Uiso 1 1 calc R U . . .
H39C H -0.059669 0.733394 0.597772 0.099 Uiso 1 1 calc R U . . .
C40 C -0.3340(16) 0.5918(4) 1.1603(15) 0.049(5) Uani 1 1 d . U . . .
H40A H -0.412819 0.595132 1.127605 0.058 Uiso 1 1 calc R U . . .
H40B H -0.303546 0.613737 1.186109 0.058 Uiso 1 1 calc R U . . .
C41 C -0.336(2) 0.5683(4) 1.2564(15) 0.060(5) Uani 1 1 d . U . . .
H41A H -0.384715 0.577741 1.315364 0.072 Uiso 1 1 calc R U . . .
H41B H -0.256887 0.566054 1.289914 0.072 Uiso 1 1 calc R U . . .
C42 C -0.149(2) 0.6240(5) 0.5859(16) 0.071(6) Uani 1 1 d . U . . .
H42A H -0.189167 0.603119 0.562778 0.086 Uiso 1 1 calc R U . . .
H42B H -0.070782 0.618017 0.615318 0.086 Uiso 1 1 calc R U . . .
C43 C -0.141(3) 0.6459(6) 0.4884(17) 0.091(8) Uani 1 1 d . U . . .
H43A H -0.089581 0.636119 0.432347 0.109 Uiso 1 1 calc R U . . .
H43B H -0.109610 0.667946 0.512250 0.109 Uiso 1 1 calc R U . . .
C44 C 0.0445(18) 0.5462(6) 1.3002(17) 0.075(6) Uani 1 1 d . . . . .
H44A H -0.019862 0.558976 1.265950 0.112 Uiso 1 1 calc R U . . .
H44B H 0.074063 0.557738 1.368608 0.112 Uiso 1 1 calc R U . . .
H44C H 0.017928 0.523856 1.320410 0.112 Uiso 1 1 calc R U . . .
C45 C 0.1026(19) 0.5436(6) 0.6853(18) 0.077(7) Uani 1 1 d . . . . .
H45A H 0.143141 0.564736 0.699595 0.115 Uiso 1 1 calc R U . . .
H45B H 0.063044 0.544396 0.610481 0.115 Uiso 1 1 calc R U . . .
H45C H 0.158100 0.525178 0.687409 0.115 Uiso 1 1 calc R U . . .
C46 C 0.296(2) 0.6312(6) 1.3771(16) 0.078(7) Uani 1 1 d . U . . .
H46A H 0.329261 0.610430 1.409731 0.094 Uiso 1 1 calc R U . . .
H46B H 0.219546 0.626178 1.341669 0.094 Uiso 1 1 calc R U . . .
C47 C 0.287(3) 0.6585(7) 1.4702(19) 0.113(9) Uani 1 1 d . U . . .
H47A H 0.257780 0.679693 1.436164 0.136 Uiso 1 1 calc R U . . .
H47B H 0.362794 0.662756 1.507571 0.136 Uiso 1 1 calc R U . . .
C50 C 0.035(4) 0.6546(12) 0.963(3) 0.25(2) Uani 1 1 d D U . . .
H50A H 0.053051 0.678226 0.980653 0.301 Uiso 1 1 calc R U . . .
H50B H -0.049100 0.652063 0.949584 0.301 Uiso 1 1 calc R U . . .
C51 C 0.081(5) 0.6311(12) 1.056(5) 0.25(2) Uani 1 1 d D U . . .
H51A H 0.164796 0.634630 1.070048 0.301 Uiso 1 1 calc R U . . .
H51B H 0.068299 0.607543 1.033703 0.301 Uiso 1 1 calc R U . . .
C52 C -0.281(4) 0.5235(13) 1.600(4) 0.213(16) Uani 1 1 d D U . . .
H52A H -0.247729 0.518698 1.676539 0.255 Uiso 1 1 calc R U . . .
H52B H -0.325053 0.544604 1.604277 0.255 Uiso 1 1 calc R U . . .
C53 C -0.364(4) 0.4953(13) 1.565(4) 0.213(16) Uani 1 1 d D U . . .
H53A H -0.410107 0.491161 1.632659 0.255 Uiso 1 1 calc R U . . .
H53B H -0.417878 0.505154 1.507302 0.255 Uiso 1 1 calc R U . . .

loop_
_atom_site_aniso_label
_atom_site_aniso_U_11
_atom_site_aniso_U_22
_atom_site_aniso_U_33
_atom_site_aniso_U_23
_atom_site_aniso_U_13
_atom_site_aniso_U_12
C48 0.16(2) 0.17(2) 0.056(12) 0.029(14) -0.034(14) -0.14(2)
C49A 0.16(2) 0.17(2) 0.056(12) 0.029(14) -0.034(15) -0.14(2)
Br4A 0.067(4) 0.126(11) 0.061(4) 0.016(5) -0.006(3) -0.013(5)
C49B 0.16(2) 0.17(2) 0.058(12) 0.029(14) -0.035(15) -0.14(2)
Br4B 0.070(3) 0.077(5) 0.051(2) -0.003(2) 0.015(2) 0.001(3)
Br1 0.0709(16) 0.0673(14) 0.0958(18) 0.0252(12) 0.0140(13) -0.0008(12)
Br2 0.197(4) 0.0928(19) 0.0618(16) 0.0158(14) 0.0213(19) 0.051(2)
Br3 0.138(3) 0.123(2) 0.0871(19) -0.0120(17) 0.051(2) -0.0069(19)
Cl1 0.093(5) 0.120(5) 0.072(4) -0.002(4) 0.017(4) -0.010(4)
Cl2 0.100(5) 0.089(4) 0.079(4) -0.008(3) 0.018(4) 0.006(4)
Cl3 0.067(4) 0.103(4) 0.071(4) 0.000(3) 0.004(3) -0.008(3)
Cl4 0.150(8) 0.081(5) 0.162(8) 0.023(5) 0.024(6) -0.014(5)
O1 0.047(8) 0.067(8) 0.044(7) -0.009(6) 0.008(6) 0.008(7)
O2 0.034(8) 0.100(10) 0.061(9) 0.029(8) 0.020(7) 0.001(7)
O3 0.037(7) 0.050(7) 0.048(7) -0.002(6) -0.010(6) -0.010(6)
O4 0.039(8) 0.058(8) 0.056(8) 0.010(6) 0.006(6) 0.001(6)
O5 0.043(7) 0.056(7) 0.042(7) 0.017(6) 0.007(6) 0.011(6)
O6 0.087(11) 0.043(7) 0.059(8) -0.003(6) 0.024(8) 0.003(7)
O7 0.056(9) 0.071(9) 0.059(9) 0.011(7) 0.013(7) 0.019(7)
O8 0.051(8) 0.053(7) 0.045(7) -0.012(6) -0.001(6) 0.008(6)
O9 0.082(10) 0.038(7) 0.062(9) 0.000(6) 0.019(8) -0.020(6)
O10 0.076(10) 0.057(8) 0.033(6) 0.000(6) 0.019(6) -0.009(7)
C1 0.050(9) 0.036(8) 0.057(8) 0.005(7) 0.003(7) 0.003(7)
C2 0.045(9) 0.031(8) 0.043(8) -0.012(7) -0.010(6) -0.008(6)
C3 0.045(9) 0.023(8) 0.055(7) -0.004(7) 0.007(7) -0.012(6)
C4 0.039(8) 0.037(9) 0.057(8) 0.002(7) -0.002(6) -0.004(6)
C5 0.036(10) 0.057(11) 0.056(9) 0.009(8) 0.005(7) -0.002(7)
C6 0.043(10) 0.053(10) 0.062(8) 0.018(8) 0.005(8) 0.004(7)
C7 0.044(8) 0.027(8) 0.072(10) -0.010(7) -0.004(7) -0.004(5)
C8 0.024(7) 0.045(9) 0.059(8) 0.001(7) -0.001(6) 0.004(6)
C9 0.044(10) 0.036(9) 0.049(8) 0.003(7) -0.004(7) -0.001(7)
C10 0.036(9) 0.031(8) 0.037(7) 0.001(6) 0.000(7) 0.005(6)
C11 0.042(9) 0.038(8) 0.032(7) 0.009(6) -0.003(6) 0.004(6)
C12 0.040(9) 0.038(9) 0.032(7) 0.014(6) -0.006(6) 0.013(6)
C13 0.030(9) 0.035(9) 0.056(8) 0.001(7) 0.004(7) 0.012(6)
C14 0.053(10) 0.044(7) 0.039(9) -0.005(6) 0.001(7) -0.003(6)
C15 0.023(8) 0.049(6) 0.030(7) -0.005(6) -0.007(6) -0.002(6)
C16 0.018(8) 0.036(7) 0.046(7) -0.006(6) 0.005(7) -0.011(6)
C17 0.034(10) 0.046(8) 0.048(8) 0.003(6) 0.012(8) 0.001(7)
C18 0.037(9) 0.039(7) 0.049(8) 0.001(6) 0.009(7) -0.003(6)
C19 0.058(11) 0.042(7) 0.042(8) -0.010(6) 0.006(8) 0.000(8)
C20 0.049(11) 0.036(7) 0.038(8) 0.003(6) 0.008(7) -0.017(7)
C21 0.047(7) 0.037(7) 0.056(9) 0.000(7) 0.007(7) -0.011(7)
C22 0.047(7) 0.020(7) 0.060(8) 0.012(7) 0.008(6) -0.009(7)
C23 0.046(7) 0.039(9) 0.057(7) 0.023(8) 0.011(7) 0.011(9)
C24 0.048(7) 0.031(8) 0.049(8) -0.005(8) 0.005(6) 0.003(8)
C25 0.038(6) 0.023(7) 0.051(7) 0.007(7) -0.005(6) 0.009(7)
C26 0.045(7) 0.036(8) 0.044(7) 0.012(8) -0.004(6) 0.005(8)
C27 0.043(7) 0.041(9) 0.048(8) -0.010(8) 0.000(6) -0.016(8)
C28 0.045(7) 0.045(7) 0.051(9) 0.007(7) -0.013(7) 0.005(8)
C29 0.025(8) 0.041(7) 0.053(8) 0.010(5) -0.002(7) 0.014(6)
C30 0.020(9) 0.058(8) 0.043(7) 0.008(6) -0.001(7) -0.017(8)
C31 0.015(8) 0.052(7) 0.043(8) 0.004(6) -0.002(7) -0.005(7)
C32 0.043(10) 0.039(6) 0.052(8) 0.007(6) 0.006(8) 0.012(7)
C33 0.049(11) 0.053(7) 0.035(7) 0.015(6) -0.015(8) -0.004(8)
C34 0.032(10) 0.051(7) 0.051(8) 0.007(7) -0.004(8) 0.004(8)
C35 0.026(8) 0.052(7) 0.046(9) 0.007(6) -0.002(7) -0.006(6)
C36 0.075(15) 0.023(10) 0.113(19) -0.026(11) 0.040(14) -0.007(10)
C37 0.060(14) 0.073(13) 0.047(11) 0.017(10) 0.019(10) 0.011(11)
C38 0.071(14) 0.062(11) 0.015(8) 0.020(8) 0.005(9) 0.014(10)
C39 0.044(12) 0.077(14) 0.080(15) -0.012(12) 0.033(11) -0.011(11)
C40 0.039(11) 0.053(11) 0.053(10) 0.016(8) 0.001(9) 0.012(9)
C41 0.091(15) 0.057(11) 0.034(9) 0.004(7) 0.012(10) 0.015(11)
C42 0.091(16) 0.075(13) 0.051(11) 0.012(9) 0.035(11) 0.037(12)
C43 0.16(2) 0.079(14) 0.041(11) 0.008(9) 0.048(13) 0.038(14)
C44 0.060(14) 0.116(18) 0.047(12) 0.023(12) -0.003(11) 0.018(13)
C45 0.067(15) 0.097(16) 0.067(14) -0.017(12) 0.027(13) -0.011(13)
C46 0.112(19) 0.084(14) 0.037(10) -0.014(9) -0.004(12) 0.003(14)
C47 0.18(3) 0.108(17) 0.048(13) -0.016(11) 0.019(15) -0.028(18)
C50 0.22(4) 0.15(3) 0.38(6) -0.02(3) -0.05(4) 0.00(3)
C51 0.22(4) 0.15(3) 0.38(6) -0.02(3) -0.05(4) 0.00(3)
C52 0.12(3) 0.35(5) 0.17(3) -0.08(3) 0.05(2) -0.07(3)
C53 0.12(3) 0.35(5) 0.17(3) -0.08(3) 0.05(2) -0.07(3)

loop_
_atom_type_symbol
_atom_type_description
_atom_type_scat_dispersion_real
_atom_type_scat_dispersion_imag
_atom_type_scat_source
C C 0.0033 0.0016 'International Tables Vol C Tables 4.2.6.8 and 6.1.1.4'
H H 0.0000 0.0000 'International Tables Vol C Tables 4.2.6.8 and 6.1.1.4'
O O 0.0106 0.0060 'International Tables Vol C Tables 4.2.6.8 and 6.1.1.4'
Cl Cl 0.1484 0.1585 'International Tables Vol C Tables 4.2.6.8 and 6.1.1.4'
Br Br -0.2901 2.4595 'International Tables Vol C Tables 4.2.6.8 and 6.1.1.4'

loop_
_geom_angle_atom_site_label_1
_geom_angle_atom_site_label_2
_geom_angle_atom_site_label_3
_geom_angle
C49B C48 O10 127(3)
C49A C48 O10 119(2)
C49A C48 H48A 107.5
O10 C48 H48A 107.5
C49A C48 H48B 107.5
O10 C48 H48B 107.5
H48A C48 H48B 107.0
C49B C48 H48C 105.7
O10 C48 H48C 105.7
C49B C48 H48D 105.7
O10 C48 H48D 105.7
H48C C48 H48D 106.1
C48 C49A Br4A 94(2)
C48 C49A H49A 112.9
Br4A C49A H49A 112.9
C48 C49A H49B 112.9
Br4A C49A H49B 112.9
H49A C49A H49B 110.3
C48 C49B Br4B 100(3)
C48 C49B H49C 111.8
Br4B C49B H49C 111.8
C48 C49B H49D 111.8
Br4B C49B H49D 111.8
H49C C49B H49D 109.6
C3 O1 C36 118.3(14)
C37 O2 C6 117.2(15)
C38 O3 C10 121.5(14)
C13 O4 C39 114.8(14)
C17 O5 C40 117.6(13)
C42 O6 C20 120.9(14)
C24 O7 C44 116.8(15)
C27 O8 C45 122.6(16)
C46 O9 C31 114.6(14)
C34 O10 C48 120.7(16)
C2 C1 C6 117.1(17)
C2 C1 C35 121.6(17)
C6 C1 C35 121.2(16)
C1 C2 C3 123.6(17)
C1 C2 H2 118.2
C3 C2 H2 118.2
O1 C3 C2 124.4(17)
O1 C3 C4 117.7(16)
C2 C3 C4 117.8(16)
C3 C4 C5 119.8(17)
C3 C4 C7 123.6(16)
C5 C4 C7 116.5(17)
C6 C5 C4 120.8(18)
C6 C5 H5 119.6
C4 C5 H5 119.6
C5 C6 O2 124.0(17)
C5 C6 C1 120.8(17)
O2 C6 C1 115.2(16)
C4 C7 C8 109.6(13)
C4 C7 H7A 109.8
C8 C7 H7A 109.8
C4 C7 H7B 109.8
C8 C7 H7B 109.8
H7A C7 H7B 108.2
C9 C8 C13 120.5(17)
C9 C8 C7 122.0(18)
C13 C8 C7 117.1(15)
C8 C9 C10 120.9(17)
C8 C9 H9 119.5
C10 C9 H9 119.5
O3 C10 C9 122.6(15)
O3 C10 C11 117.4(15)
C9 C10 C11 120.1(15)
C12 C11 C10 117.1(16)
C12 C11 C14 121.4(15)
C10 C11 C14 121.5(14)
C13 C12 C11 123.8(17)
C13 C12 H12 118.1
C11 C12 H12 118.1
C12 C13 O4 124.8(16)
C12 C13 C8 117.5(15)
O4 C13 C8 117.5(16)
C11 C14 C15 111.1(15)
C11 C14 H14A 109.4
C15 C14 H14A 109.4
C11 C14 H14B 109.4
C15 C14 H14B 109.4
H14A C14 H14B 108.0
C20 C15 C16 117.9(15)
C20 C15 C14 121.3(15)
C16 C15 C14 120.6(14)
C15 C16 C17 124.8(15)
C15 C16 H16 117.6
C17 C16 H16 117.6
O5 C17 C16 129.7(15)
O5 C17 C18 115.1(15)
C16 C17 C18 115.0(15)
C19 C18 C17 121.4(15)
C19 C18 C21 119.0(15)
C17 C18 C21 119.4(15)
C18 C19 C20 117.2(15)
C18 C19 H19 121.4
C20 C19 H19 121.4
C15 C20 O6 117.5(15)
C15 C20 C19 123.2(15)
O6 C20 C19 118.9(14)
C22 C21 C18 111.1(14)
C22 C21 H21A 109.4
C18 C21 H21A 109.4
C22 C21 H21B 109.4
C18 C21 H21B 109.4
H21A C21 H21B 108.0
C23 C22 C27 120.0(17)
C23 C22 C21 122.2(15)
C27 C22 C21 117.7(16)
C24 C23 C22 121.5(16)
C24 C23 H23 119.2
C22 C23 H23 119.2
C23 C24 O7 123.3(16)
C23 C24 C25 122.5(18)
O7 C24 C25 114.2(17)
C24 C25 C26 120.4(17)
C24 C25 C28 121.6(16)
C26 C25 C28 117.9(15)
C25 C26 C27 117.9(15)
C25 C26 H26 121.1
C27 C26 H26 121.1
O8 C27 C22 120.7(17)
O8 C27 C26 121.7(15)
C22 C27 C26 117.6(16)
C25 C28 C29 108.7(14)
C25 C28 H28A 110.0
C29 C28 H28A 110.0
C25 C28 H28B 110.0
C29 C28 H28B 110.0
H28A C28 H28B 108.3
C34 C29 C30 116.1(16)
C34 C29 C28 123.4(17)
C30 C29 C28 120.5(15)
C31 C30 C29 123.2(16)
C31 C30 H30 118.4
C29 C30 H30 118.4
C30 C31 C32 121.2(17)
C30 C31 O9 123.2(15)
C32 C31 O9 115.6(15)
C31 C32 C33 118.4(16)
C31 C32 C35 122.3(16)
C33 C32 C35 119.3(15)
C34 C33 C32 120.9(16)
C34 C33 H33 119.6
C32 C33 H33 119.6
O10 C34 C33 123.4(16)
O10 C34 C29 116.7(15)
C33 C34 C29 119.7(17)
C1 C35 C32 108.8(14)
C1 C35 H35A 109.9
C32 C35 H35A 109.9
C1 C35 H35B 109.9
C32 C35 H35B 109.9
H35A C35 H35B 108.3
O1 C36 H36A 109.5
O1 C36 H36B 109.5
H36A C36 H36B 109.5
O1 C36 H36C 109.5
H36A C36 H36C 109.5
H36B C36 H36C 109.5
O2 C37 H37A 109.5
O2 C37 H37B 109.5
H37A C37 H37B 109.5
O2 C37 H37C 109.5
H37A C37 H37C 109.5
H37B C37 H37C 109.5
O3 C38 H38A 109.5
O3 C38 H38B 109.5
H38A C38 H38B 109.5
O3 C38 H38C 109.5
H38A C38 H38C 109.5
H38B C38 H38C 109.5
O4 C39 H39A 109.5
O4 C39 H39B 109.5
H39A C39 H39B 109.5
O4 C39 H39C 109.5
H39A C39 H39C 109.5
H39B C39 H39C 109.5
O5 C40 C41 108.0(14)
O5 C40 H40A 110.1
C41 C40 H40A 110.1
O5 C40 H40B 110.1
C41 C40 H40B 110.1
H40A C40 H40B 108.4
C40 C41 Br1 113.2(14)
C40 C41 H41A 108.9
Br1 C41 H41A 108.9
C40 C41 H41B 108.9
Br1 C41 H41B 108.9
H41A C41 H41B 107.8
O6 C42 C43 110.0(16)
O6 C42 H42A 109.7
C43 C42 H42A 109.7
O6 C42 H42B 109.7
C43 C42 H42B 109.7
H42A C42 H42B 108.2
C42 C43 Br2 106.9(18)
C42 C43 H43A 110.3
Br2 C43 H43A 110.3
C42 C43 H43B 110.3
Br2 C43 H43B 110.3
H43A C43 H43B 108.6
O7 C44 H44A 109.5
O7 C44 H44B 109.5
H44A C44 H44B 109.5
O7 C44 H44C 109.5
H44A C44 H44C 109.5
H44B C44 H44C 109.5
O8 C45 H45A 109.5
O8 C45 H45B 109.5
H45A C45 H45B 109.5
O8 C45 H45C 109.5
H45A C45 H45C 109.5
H45B C45 H45C 109.5
O9 C46 C47 105.1(19)
O9 C46 H46A 110.7
C47 C46 H46A 110.7
O9 C46 H46B 110.7
C47 C46 H46B 110.7
H46A C46 H46B 108.8
C46 C47 Br3 107.3(18)
C46 C47 H47A 110.2
Br3 C47 H47A 110.2
C46 C47 H47B 110.2
Br3 C47 H47B 110.2
H47A C47 H47B 108.5
C51 C50 Cl1 101(3)
C51 C50 H50A 111.6
Cl1 C50 H50A 111.6
C51 C50 H50B 111.6
Cl1 C50 H50B 111.6
H50A C50 H50B 109.4
C50 C51 Cl2 107(3)
C50 C51 H51A 110.3
Cl2 C51 H51A 110.3
C50 C51 H51B 110.3
Cl2 C51 H51B 110.3
H51A C51 H51B 108.5
C53 C52 Cl3 114(3)
C53 C52 H52A 108.6
Cl3 C52 H52A 108.6
C53 C52 H52B 108.6
Cl3 C52 H52B 108.6
H52A C52 H52B 107.6
Cl4 C53 C52 128(4)
Cl4 C53 H53A 105.3
C52 C53 H53A 105.3
Cl4 C53 H53B 105.3
C52 C53 H53B 105.3
H53A C53 H53B 106.0

loop_
_geom_bond_atom_site_label_1
_geom_bond_atom_site_label_2
_geom_bond_distance
C48 C49B 1.27(4)
C48 C49A 1.28(4)
C48 O10 1.41(2)
C48 H48A 0.9900
C48 H48B 0.9900
C48 H48C 0.9900
C48 H48D 0.9900
C49A Br4A 2.18(4)
C49A H49A 0.9900
C49A H49B 0.9900
C49B Br4B 2.19(4)
C49B H49C 0.9900
C49B H49D 0.9900
Br1 C41 1.93(2)
Br2 C43 1.99(3)
Br3 C47 1.87(3)
Cl1 C50 1.775(10)
Cl2 C51 1.81(6)
Cl3 C52 1.78(3)
Cl4 C53 1.40(5)
O1 C3 1.305(19)
O1 C36 1.42(2)
O2 C37 1.37(2)
O2 C6 1.41(2)
O3 C38 1.371(18)
O3 C10 1.372(18)
O4 C13 1.361(19)
O4 C39 1.47(2)
O5 C17 1.311(19)
O5 C40 1.407(19)
O6 C42 1.39(2)
O6 C20 1.407(19)
O7 C24 1.36(2)
O7 C44 1.42(2)
O8 C27 1.28(2)
O8 C45 1.44(2)
O9 C46 1.39(2)
O9 C31 1.40(2)
O10 C34 1.35(2)
C1 C2 1.37(2)
C1 C6 1.41(3)
C1 C35 1.47(2)
C2 C3 1.38(2)
C2 H2 0.9500
C3 C4 1.39(2)
C4 C5 1.40(2)
C4 C7 1.53(2)
C5 C6 1.34(2)
C5 H5 0.9500
C7 C8 1.53(2)
C7 H7A 0.9900
C7 H7B 0.9900
C8 C9 1.34(2)
C8 C13 1.40(2)
C9 C10 1.38(2)
C9 H9 0.9500
C10 C11 1.39(2)
C11 C12 1.37(2)
C11 C14 1.51(2)
C12 C13 1.36(2)
C12 H12 0.9500
C14 C15 1.53(2)
C14 H14A 0.9900
C14 H14B 0.9900
C15 C20 1.32(2)
C15 C16 1.34(2)
C16 C17 1.39(2)
C16 H16 0.9500
C17 C18 1.43(2)
C18 C19 1.36(2)
C18 C21 1.51(2)
C19 C20 1.42(2)
C19 H19 0.9500
C21 C22 1.50(2)
C21 H21A 0.9900
C21 H21B 0.9900
C22 C23 1.40(2)
C22 C27 1.40(2)
C23 C24 1.31(2)
C23 H23 0.9500
C24 C25 1.36(2)
C25 C26 1.41(2)
C25 C28 1.47(2)
C26 C27 1.47(2)
C26 H26 0.9500
C28 C29 1.48(2)
C28 H28A 0.9900
C28 H28B 0.9900
C29 C34 1.40(2)
C29 C30 1.40(2)
C30 C31 1.32(2)
C30 H30 0.9500
C31 C32 1.35(2)
C32 C33 1.40(2)
C32 C35 1.58(2)
C33 C34 1.37(2)
C33 H33 0.9500
C35 H35A 0.9900
C35 H35B 0.9900
C36 H36A 0.9800
C36 H36B 0.9800
C36 H36C 0.9800
C37 H37A 0.9800
C37 H37B 0.9800
C37 H37C 0.9800
C38 H38A 0.9800
C38 H38B 0.9800
C38 H38C 0.9800
C39 H39A 0.9800
C39 H39B 0.9800
C39 H39C 0.9800
C40 C41 1.47(2)
C40 H40A 0.9900
C40 H40B 0.9900
C41 H41A 0.9900
C41 H41B 0.9900
C42 C43 1.45(3)
C42 H42A 0.9900
C42 H42B 0.9900
C43 H43A 0.9900
C43 H43B 0.9900
C44 H44A 0.9800
C44 H44B 0.9800
C44 H44C 0.9800
C45 H45A 0.9800
C45 H45B 0.9800
C45 H45C 0.9800
C46 C47 1.56(3)
C46 H46A 0.9900
C46 H46B 0.9900
C47 H47A 0.9900
C47 H47B 0.9900
C50 C51 1.531(10)
C50 H50A 0.9900
C50 H50B 0.9900
C51 H51A 0.9900
C51 H51B 0.9900
C52 C53 1.533(10)
C52 H52A 0.9900
C52 H52B 0.9900
C53 H53A 0.9900
C53 H53B 0.9900

loop_
_geom_torsion_atom_site_label_1
_geom_torsion_atom_site_label_2
_geom_torsion_atom_site_label_3
_geom_torsion_atom_site_label_4
_geom_torsion
O10 C48 C49A Br4A 163(3)
O10 C48 C49B Br4B -150(2)
C49B C48 O10 C34 -94(3)
C49A C48 O10 C34 -178(4)
C6 C1 C2 C3 -1(2)
C35 C1 C2 C3 174.5(16)
C36 O1 C3 C2 -13(2)
C36 O1 C3 C4 168.7(16)
C1 C2 C3 O1 -178.0(15)
C1 C2 C3 C4 1(2)
O1 C3 C4 C5 -179.7(15)
C2 C3 C4 C5 2(2)
O1 C3 C4 C7 -4(2)
C2 C3 C4 C7 177.7(15)
C3 C4 C5 C6 -4(3)
C7 C4 C5 C6 -179.9(16)
C4 C5 C6 O2 -179.0(16)
C4 C5 C6 C1 3(3)
C37 O2 C6 C5 -13(3)
C37 O2 C6 C1 164.4(16)
C2 C1 C6 C5 -1(3)
C35 C1 C6 C5 -176.5(17)
C2 C1 C6 O2 -178.9(15)
C35 C1 C6 O2 6(3)
C3 C4 C7 C8 -87(2)
C5 C4 C7 C8 89.5(19)
C4 C7 C8 C9 81(2)
C4 C7 C8 C13 -91.8(19)
C13 C8 C9 C10 -4(2)
C7 C8 C9 C10 -176.4(15)
C38 O3 C10 C9 -16(2)
C38 O3 C10 C11 162.5(14)
C8 C9 C10 O3 -178.7(15)
C8 C9 C10 C11 2(2)
O3 C10 C11 C12 179.4(13)
C9 C10 C11 C12 -2(2)
O3 C10 C11 C14 -1(2)
C9 C10 C11 C14 178.2(15)
C10 C11 C12 C13 2(2)
C14 C11 C12 C13 -177.5(16)
C11 C12 C13 O4 -178.4(14)
C11 C12 C13 C8 -4(2)
C39 O4 C13 C12 -12(2)
C39 O4 C13 C8 172.9(16)
C9 C8 C13 C12 4(2)
C7 C8 C13 C12 177.3(14)
C9 C8 C13 O4 179.4(15)
C7 C8 C13 O4 -8(2)
C12 C11 C14 C15 93.4(18)
C10 C11 C14 C15 -86.5(18)
C11 C14 C15 C20 -86.4(19)
C11 C14 C15 C16 87.1(18)
C20 C15 C16 C17 -2(3)
C14 C15 C16 C17 -175.8(16)
C40 O5 C17 C16 10(3)
C40 O5 C17 C18 -165.6(15)
C15 C16 C17 O5 179.8(18)
C15 C16 C17 C18 -4(2)
O5 C17 C18 C19 -177.5(17)
C16 C17 C18 C19 6(3)
O5 C17 C18 C21 -3(2)
C16 C17 C18 C21 -179.7(16)
C17 C18 C19 C20 -2(3)
C21 C18 C19 C20 -176.0(16)
C16 C15 C20 O6 179.3(15)
C14 C15 C20 O6 -7(2)
C16 C15 C20 C19 7(3)
C14 C15 C20 C19 -179.3(16)
C42 O6 C20 C15 178.7(18)
C42 O6 C20 C19 -9(3)
C18 C19 C20 C15 -5(3)
C18 C19 C20 O6 -177.4(17)
C19 C18 C21 C22 86(2)
C17 C18 C21 C22 -88.4(18)
C18 C21 C22 C23 93.2(17)
C18 C21 C22 C27 -89.5(18)
C27 C22 C23 C24 4(2)
C21 C22 C23 C24 -179.3(16)
C22 C23 C24 O7 176.0(14)
C22 C23 C24 C25 -1(3)
C44 O7 C24 C23 -2(2)
C44 O7 C24 C25 175.4(16)
C23 C24 C25 C26 -3(2)
O7 C24 C25 C26 179.5(13)
C23 C24 C25 C28 179.9(16)
O7 C24 C25 C28 3(2)
C24 C25 C26 C27 5(2)
C28 C25 C26 C27 -178.4(14)
C45 O8 C27 C22 167.3(16)
C45 O8 C27 C26 -13(2)
C23 C22 C27 O8 177.5(14)
C21 C22 C27 O8 0(2)
C23 C22 C27 C26 -2(2)
C21 C22 C27 C26 -179.2(14)
C25 C26 C27 O8 178.5(14)
C25 C26 C27 C22 -2(2)
C24 C25 C28 C29 -93.2(18)
C26 C25 C28 C29 89.9(17)
C25 C28 C29 C34 -85(2)
C25 C28 C29 C30 97.0(19)
C34 C29 C30 C31 8(2)
C28 C29 C30 C31 -173.2(16)
C29 C30 C31 C32 -6(3)
C29 C30 C31 O9 177.8(16)
C46 O9 C31 C30 -25(2)
C46 O9 C31 C32 159.0(17)
C30 C31 C32 C33 4(3)
O9 C31 C32 C33 -179.9(16)
C30 C31 C32 C35 -178.4(16)
O9 C31 C32 C35 -2(2)
C31 C32 C33 C34 -4(3)
C35 C32 C33 C34 177.7(16)
C48 O10 C34 C33 16(3)
C48 O10 C34 C29 -169(2)
C32 C33 C34 O10 -178.4(17)
C32 C33 C34 C29 7(3)
C30 C29 C34 O10 176.4(15)
C28 C29 C34 O10 -2(2)
C30 C29 C34 C33 -9(2)
C28 C29 C34 C33 172.9(17)
C2 C1 C35 C32 92.6(19)
C6 C1 C35 C32 -92.2(19)
C31 C32 C35 C1 -95(2)
C33 C32 C35 C1 83(2)
C17 O5 C40 C41 176.9(17)
O5 C40 C41 Br1 -59.3(19)
C20 O6 C42 C43 -176(2)
O6 C42 C43 Br2 -68(2)
C31 O9 C46 C47 -169.0(19)
O9 C46 C47 Br3 177.0(17)
Cl1 C50 C51 Cl2 -176(2)
Cl3 C52 C53 Cl4 42(7)
